data_4345746
loop_
_publ_author_name
'Suntrup, Lisa'
'Klenk, Sinja'
'Klein, Johannes'
'Sobottka, Sebastian'
'Sarkar, Biprajit'

_publ_section_title
;
 Gauging Donor/Acceptor Properties and Redox Stability of Chelating
 Click-Derived Triazoles and Triazolylidenes: A Case Study with Rhenium(I)
 Complexes.
;
_journal_issue 10
_journal_name_full 'Inorganic chemistry'
_journal_page_first 5771
_journal_page_last 5783
_journal_paper_doi 10.1021/acs.inorgchem.7b00393
_journal_volume 56
_journal_year 2017
_chemical_formula_sum 'C11.5 H13 Cl2 N6 O3 Re'
_chemical_formula_weight 540.38
_space_group_crystal_system monoclinic
_space_group_IT_number 14
_space_group_name_Hall '-P 2ybc'
_space_group_name_H-M_alt 'P 1 21/c 1'
_symmetry_space_group_name_Hall '-P 2ybc'
_symmetry_space_group_name_H-M 'P 1 21/c 1'
_atom_sites_solution_hydrogens geom
_audit_creation_method SHELXL-2016/4
_cell_angle_alpha 90
_cell_angle_beta 96.506(6)
_cell_angle_gamma 90
_cell_formula_units_Z 8
_cell_length_a 13.150(4)
_cell_length_b 10.394(3)
_cell_length_c 25.411(7)
_cell_measurement_reflns_used 5651
_cell_measurement_temperature 140(2)
_cell_measurement_theta_max 27.52
_cell_measurement_theta_min 1.56
_cell_volume 3450.8(17)
_computing_cell_refinement 'Saint+, 2004'
_computing_data_collection 'Bruker Smart AXS software'
_computing_data_reduction 'Saint+, 2004'
_computing_molecular_graphics 'ORTEP 3, version 2.0 (Farrugia, 2012)'
_computing_publication_material 'shelxle (H&#x00FC;bschle, Sheldrick, 2014)'
_computing_structure_refinement 'SHELXL-2016/4 (Sheldrick, 2016)'
_computing_structure_solution 'direct methods, SHELXS-97'
_diffrn_ambient_temperature 140(2)
_diffrn_measured_fraction_theta_full 0.998
_diffrn_measured_fraction_theta_max 0.987
_diffrn_measurement_device_type 'Bruker Smart AXS'
_diffrn_measurement_method 'omega scans'
_diffrn_radiation_type MoK\a
_diffrn_radiation_wavelength 0.71073
_diffrn_reflns_av_R_equivalents 0.0515
_diffrn_reflns_av_unetI/netI 0.0500
_diffrn_reflns_Laue_measured_fraction_full 0.998
_diffrn_reflns_Laue_measured_fraction_max 0.987
_diffrn_reflns_limit_h_max 16
_diffrn_reflns_limit_h_min -16
_diffrn_reflns_limit_k_max 13
_diffrn_reflns_limit_k_min -13
_diffrn_reflns_limit_l_max 32
_diffrn_reflns_limit_l_min -25
_diffrn_reflns_number 30175
_diffrn_reflns_point_group_measured_fraction_full 0.998
_diffrn_reflns_point_group_measured_fraction_max 0.987
_diffrn_reflns_theta_full 25.242
_diffrn_reflns_theta_max 27.518
_diffrn_reflns_theta_min 1.559
_exptl_absorpt_coefficient_mu 7.375
_exptl_absorpt_correction_T_max 0.7456
_exptl_absorpt_correction_T_min 0.4133
_exptl_absorpt_correction_type multi-scan
_exptl_absorpt_process_details 'Bessing, 1995'
_exptl_crystal_colour colourless
_exptl_crystal_density_diffrn 2.080
_exptl_crystal_description block
_exptl_crystal_F_000 2056
_exptl_crystal_size_max 0.35
_exptl_crystal_size_mid 0.28
_exptl_crystal_size_min 0.20
_refine_diff_density_max 2.505
_refine_diff_density_min -1.048
_refine_diff_density_rms 0.260
_refine_ls_extinction_method none
_refine_ls_goodness_of_fit_ref 1.131
_refine_ls_hydrogen_treatment constr
_refine_ls_matrix_type full
_refine_ls_number_parameters 424
_refine_ls_number_reflns 7839
_refine_ls_number_restraints 1
_refine_ls_restrained_S_all 1.132
_refine_ls_R_factor_all 0.0653
_refine_ls_R_factor_gt 0.0413
_refine_ls_shift/su_max 0.001
_refine_ls_shift/su_mean 0.000
_refine_ls_structure_factor_coef Fsqd
_refine_ls_weighting_details 'w=1/[\s^2^(Fo^2^)+(0.0497P)^2^+2.4714P] where P=(Fo^2^+2Fc^2^)/3'
_refine_ls_weighting_scheme calc
_refine_ls_wR_factor_gt 0.0976
_refine_ls_wR_factor_ref 0.1064
_reflns_Friedel_coverage 0.000
_reflns_number_gt 5651
_reflns_number_total 7839
_reflns_threshold_expression 'I > 2\s(I)'
_cod_data_source_file ic7b00393_si_002.cif
_cod_data_source_block sar491m
_cod_depositor_comments
;
Adding full bibliography for 4345740--4345746.cif.

2020-05-08
Z value and formula fixed to values more according to usual
chemical conventions.                 miguel
;
_cod_original_formula_sum 'C23 H26 Cl4 N12 O6 Re2'
_cod_original_formula_weight 1080.76
_cod_original_formula_units_Z 4
_cod_original_cell_volume 3450.8(16)
_cod_database_code 4345746
_shelx_shelxl_version_number 2016/4
_shelx_space_group_comment
;
The symmetry employed for this shelxl refinement is uniquely defined
by the following loop, which should always be used as a source of
symmetry information in preference to the above space-group names.
They are only intended as comments.
;

loop_
_space_group_symop_operation_xyz
'x, y, z'
'-x, y+1/2, -z+1/2'
'-x, -y, -z'
'x, -y-1/2, z-1/2'

loop_
_atom_site_label
_atom_site_type_symbol
_atom_site_fract_x
_atom_site_fract_y
_atom_site_fract_z
_atom_site_U_iso_or_equiv
_atom_site_adp_type
_atom_site_occupancy
_atom_site_site_symmetry_order
_atom_site_calc_flag
_atom_site_refinement_flags_posn
_atom_site_refinement_flags_adp
CL2 Cl -0.00356(14) 0.91518(15) -0.08032(8) 0.0235(4) Uani 1 1 d . .
CL1 Cl 0.56378(14) 0.91684(15) 0.07507(8) 0.0251(4) Uani 1 1 d . .
N2 N 0.3788(5) 0.7605(5) 0.0212(2) 0.0187(13) Uani 1 1 d . .
N1A N -0.1042(5) 0.7308(5) -0.0072(3) 0.0211(14) Uani 1 1 d . .
N4A N -0.2829(5) 0.7904(5) -0.1388(2) 0.0208(14) Uani 1 1 d . .
C4A C -0.1952(5) 0.7879(6) -0.0020(3) 0.0197(16) Uani 1 1 d . .
C2A C -0.1991(6) 0.8153(7) 0.0496(3) 0.0225(16) Uani 1 1 d . .
H2A H -0.252307 0.854026 0.064915 0.027 Uiso 1 1 calc R U
N3A N -0.0495(5) 0.7212(5) 0.0396(3) 0.0250(14) Uani 1 1 d . .
C3A C -0.2606(6) 0.8044(5) -0.0513(3) 0.0188(15) Uani 1 1 d . .
N2A N -0.2176(5) 0.7732(5) -0.0962(2) 0.0199(13) Uani 1 1 d . .
N6 N 0.2864(5) 0.8031(5) -0.0500(2) 0.0204(13) Uani 1 1 d . .
N1 N 0.3717(5) 0.8019(5) 0.1228(2) 0.0187(13) Uani 1 1 d . .
C3 C 0.2932(5) 0.8243(5) 0.0341(3) 0.0150(14) Uani 1 1 d . .
N6A N -0.3700(4) 0.8322(5) -0.1208(3) 0.0195(13) Uani 1 1 d . .
N3 N 0.3596(5) 0.8290(5) 0.1723(2) 0.0233(14) Uani 1 1 d . .
N4 N 0.3754(5) 0.7500(5) -0.0301(2) 0.0213(14) Uani 1 1 d . .
N5A N -0.1076(5) 0.7738(6) 0.0743(3) 0.0279(15) Uani 1 1 d . .
C4 C 0.2905(5) 0.8461(5) 0.0904(3) 0.0155(15) Uani 1 1 d . .
O100 O 0.6388(4) 0.5608(5) 0.0208(2) 0.0354(14) Uani 1 1 d . .
N5 N 0.2714(5) 0.8935(5) 0.1711(2) 0.0223(14) Uani 1 1 d . .
C5 C 0.2602(6) 0.8115(6) -0.1074(3) 0.0222(16) Uani 1 1 d . .
H5A H 0.300825 0.878812 -0.121218 0.027 Uiso 1 1 calc R U
H5B H 0.188666 0.835354 -0.114954 0.027 Uiso 1 1 calc R U
C100 C 0.5843(6) 0.6121(6) 0.0457(3) 0.0198(16) Uani 1 1 d . .
C300 C 0.4230(6) 0.5391(6) 0.0943(3) 0.0245(17) Uani 1 1 d . .
O200 O 0.6301(5) 0.6258(6) 0.1867(3) 0.0512(18) Uani 1 1 d . .
C200 C 0.5793(6) 0.6576(7) 0.1489(3) 0.0264(18) Uani 1 1 d . .
C2 C 0.2251(6) 0.9062(6) 0.1209(3) 0.0183(15) Uani 1 1 d . .
H2 H 0.163196 0.946501 0.109739 0.022 Uiso 1 1 calc R U
C1 C 0.2333(5) 0.8512(6) -0.0122(3) 0.0172(15) Uani 1 1 d . .
H1 H 0.170416 0.893090 -0.016589 0.021 Uiso 1 1 calc R U
C1A C -0.3579(6) 0.8437(6) -0.0672(3) 0.0209(16) Uani 1 1 d . .
H1A H -0.406108 0.872511 -0.045786 0.025 Uiso 1 1 calc R U
O300 O 0.3832(5) 0.4426(5) 0.1012(2) 0.0381(15) Uani 1 1 d . .
O400 O -0.0161(6) 0.6808(6) -0.2004(3) 0.0521(18) Uani 1 1 d . .
O500 O 0.1382(4) 0.5590(5) -0.0448(3) 0.0387(15) Uani 1 1 d . .
O600 O -0.1600(5) 0.4197(5) -0.0955(3) 0.0431(16) Uani 1 1 d . .
C600 C -0.1241(6) 0.5186(7) -0.0907(3) 0.0271(18) Uani 1 1 d . .
C400 C -0.0358(7) 0.6797(6) -0.1573(4) 0.0313(19) Uani 1 1 d . .
C500 C 0.0626(6) 0.6090(6) -0.0612(3) 0.0246(17) Uani 1 1 d . .
C7A C -0.0676(8) 0.7816(8) 0.1297(3) 0.042(2) Uani 1 1 d D .
H7A1 H -0.077604 0.868419 0.142198 0.051 Uiso 1 1 calc R U
H7A2 H 0.005476 0.765352 0.133064 0.051 Uiso 1 1 calc R U
C5A C -0.4597(6) 0.8580(7) -0.1595(4) 0.034(2) Uani 1 1 d . .
H5A1 H -0.519473 0.867202 -0.140697 0.041 Uiso 1 1 calc R U
H5A2 H -0.449349 0.939212 -0.176962 0.041 Uiso 1 1 calc R U
C6 C 0.2783(8) 0.6859(8) -0.1355(4) 0.047(3) Uani 1 1 d . .
H6A H 0.260028 0.696360 -0.172914 0.070 Uiso 1 1 calc R U
H6B H 0.349284 0.662794 -0.128803 0.070 Uiso 1 1 calc R U
H6C H 0.237129 0.619337 -0.122539 0.070 Uiso 1 1 calc R U
C7 C 0.2410(7) 0.9497(9) 0.2199(3) 0.040(2) Uani 1 1 d . .
H7A H 0.274628 1.032328 0.225821 0.048 Uiso 1 1 calc R U
H7B H 0.265072 0.894233 0.249403 0.048 Uiso 1 1 calc R U
C6A C -0.4800(8) 0.7576(9) -0.2000(4) 0.047(2) Uani 1 1 d . .
H6A1 H -0.539203 0.780633 -0.223771 0.070 Uiso 1 1 calc R U
H6A2 H -0.421948 0.749248 -0.219510 0.070 Uiso 1 1 calc R U
H6A3 H -0.492149 0.677160 -0.183206 0.070 Uiso 1 1 calc R U
C8 C 0.1300(7) 0.9679(10) 0.2192(4) 0.055(3) Uani 1 1 d . .
H8A H 0.115811 1.004840 0.252236 0.082 Uiso 1 1 calc R U
H8B H 0.105704 1.024538 0.190701 0.082 Uiso 1 1 calc R U
H8C H 0.096138 0.886291 0.214309 0.082 Uiso 1 1 calc R U
C8A C -0.1163(12) 0.6890(12) 0.1646(5) 0.101(6) Uani 1 1 d D .
H8A1 H -0.086251 0.699447 0.200584 0.152 Uiso 1 1 calc R U
H8A2 H -0.188420 0.705761 0.162345 0.152 Uiso 1 1 calc R U
H8A3 H -0.105254 0.602586 0.153201 0.152 Uiso 1 1 calc R U
CL10 Cl 0.3294(2) 1.0415(2) -0.21743(12) 0.0652(8) Uani 1 1 d . .
CL11 Cl 0.1509(3) 0.9000(3) -0.26305(16) 0.0953(13) Uani 1 1 d . .
C10 C 0.2575(9) 0.9915(10) -0.2758(5) 0.070(4) Uani 1 1 d . .
H10A H 0.300394 0.940468 -0.296433 0.084 Uiso 1 1 calc R U
H10B H 0.234538 1.066353 -0.296623 0.084 Uiso 1 1 calc R U
RE1 Re 0.49010(2) 0.69873(2) 0.08651(2) 0.01789(9) Uani 1 1 d . .
RE2 Re -0.06496(2) 0.68789(2) -0.08525(2) 0.01797(9) Uani 1 1 d . .

loop_
_atom_site_aniso_label
_atom_site_aniso_U_11
_atom_site_aniso_U_22
_atom_site_aniso_U_33
_atom_site_aniso_U_23
_atom_site_aniso_U_13
_atom_site_aniso_U_12
CL2 0.0194(10) 0.0176(7) 0.0324(11) 0.0048(7) -0.0017(8) -0.0019(6)
CL1 0.0201(10) 0.0158(7) 0.0386(12) -0.0010(7) 0.0003(9) -0.0008(6)
N2 0.020(4) 0.015(2) 0.021(3) 0.003(2) 0.000(3) 0.000(2)
N1A 0.019(4) 0.019(3) 0.025(4) 0.006(2) 0.001(3) -0.001(2)
N4A 0.020(4) 0.016(3) 0.026(4) -0.003(2) -0.001(3) -0.001(2)
C4A 0.010(4) 0.019(3) 0.030(4) 0.004(3) 0.002(3) -0.002(3)
C2A 0.018(4) 0.038(4) 0.011(4) -0.005(3) 0.001(3) 0.001(3)
N3A 0.026(4) 0.025(3) 0.024(4) 0.005(3) 0.002(3) -0.001(3)
C3A 0.019(4) 0.011(3) 0.025(4) 0.004(3) 0.001(3) -0.003(3)
N2A 0.020(4) 0.015(2) 0.024(4) 0.004(2) -0.001(3) -0.001(2)
N6 0.018(3) 0.025(3) 0.018(3) 0.001(2) -0.002(3) 0.000(2)
N1 0.023(4) 0.014(2) 0.019(3) 0.004(2) 0.003(3) 0.003(2)
C3 0.012(4) 0.013(3) 0.019(4) -0.002(3) -0.001(3) 0.004(2)
N6A 0.010(3) 0.016(2) 0.031(4) -0.001(2) -0.004(3) -0.002(2)
N3 0.028(4) 0.024(3) 0.017(3) 0.001(2) -0.005(3) 0.009(3)
N4 0.024(4) 0.019(3) 0.021(4) -0.001(2) 0.003(3) 0.002(2)
N5A 0.026(4) 0.034(3) 0.022(4) 0.005(3) -0.002(3) 0.002(3)
C4 0.015(4) 0.012(3) 0.019(4) 0.001(3) -0.001(3) -0.001(2)
O100 0.034(4) 0.030(3) 0.043(4) -0.007(3) 0.008(3) 0.004(2)
N5 0.018(4) 0.031(3) 0.017(3) 0.000(3) 0.002(3) 0.005(3)
C5 0.017(4) 0.034(4) 0.015(4) 0.003(3) -0.001(3) 0.000(3)
C100 0.019(4) 0.018(3) 0.022(4) -0.001(3) 0.002(3) 0.001(3)
C300 0.027(5) 0.023(3) 0.023(4) 0.005(3) -0.002(4) 0.010(3)
O200 0.063(5) 0.044(3) 0.042(4) 0.002(3) -0.017(4) 0.018(3)
C200 0.030(5) 0.025(3) 0.020(4) 0.000(3) -0.013(4) 0.011(3)
C2 0.016(4) 0.023(3) 0.015(4) 0.002(3) -0.004(3) -0.002(3)
C1 0.010(4) 0.020(3) 0.021(4) -0.001(3) 0.001(3) -0.001(3)
C1A 0.017(4) 0.017(3) 0.028(4) -0.004(3) -0.001(3) -0.004(3)
O300 0.051(4) 0.026(3) 0.037(4) 0.003(3) 0.005(3) -0.011(3)
O400 0.066(5) 0.059(4) 0.033(4) -0.003(3) 0.016(4) 0.005(3)
O500 0.024(3) 0.026(3) 0.067(5) 0.010(3) 0.009(3) 0.005(2)
O600 0.041(4) 0.021(3) 0.065(5) 0.000(3) -0.008(3) -0.005(2)
C600 0.022(5) 0.025(4) 0.034(5) 0.001(3) 0.003(4) 0.011(3)
C400 0.038(5) 0.021(3) 0.036(5) -0.004(3) 0.008(4) -0.002(3)
C500 0.026(5) 0.019(3) 0.029(5) 0.002(3) 0.002(4) -0.001(3)
C7A 0.048(6) 0.054(5) 0.022(5) -0.002(4) -0.004(4) -0.007(4)
C5A 0.022(5) 0.025(4) 0.050(6) -0.001(4) -0.017(4) 0.002(3)
C6 0.070(7) 0.043(5) 0.028(5) -0.014(4) 0.009(5) -0.009(5)
C7 0.045(6) 0.062(6) 0.014(4) -0.007(4) 0.006(4) 0.014(5)
C6A 0.041(6) 0.053(5) 0.046(6) -0.014(5) -0.002(5) 0.006(4)
C8 0.043(7) 0.088(7) 0.036(6) -0.020(5) 0.012(5) 0.008(5)
C8A 0.142(15) 0.108(11) 0.052(8) 0.015(7) 0.001(9) -0.056(10)
CL10 0.069(2) 0.0562(14) 0.0647(19) 0.0193(13) -0.0180(16) -0.0115(13)
CL11 0.082(3) 0.0732(19) 0.120(3) 0.032(2) -0.034(2) -0.0296(18)
C10 0.077(9) 0.070(7) 0.059(8) 0.020(6) -0.007(7) -0.017(6)
RE1 0.01748(17) 0.01385(12) 0.02112(17) 0.00069(11) -0.00314(13) 0.00216(10)
RE2 0.01472(17) 0.01648(13) 0.02261(17) 0.00073(11) 0.00176(12) 0.00157(10)

loop_
_atom_type_symbol
_atom_type_description
_atom_type_scat_dispersion_real
_atom_type_scat_dispersion_imag
_atom_type_scat_source
C C 0.0033 0.0016 'International Tables Vol C Tables 4.2.6.8 and 6.1.1.4'
H H 0.0000 0.0000 'International Tables Vol C Tables 4.2.6.8 and 6.1.1.4'
N N 0.0061 0.0033 'International Tables Vol C Tables 4.2.6.8 and 6.1.1.4'
Cl Cl 0.1484 0.1585 'International Tables Vol C Tables 4.2.6.8 and 6.1.1.4'
Re Re -1.0185 7.2310 'International Tables Vol C Tables 4.2.6.8 and 6.1.1.4'
O O 0.0106 0.0060 'International Tables Vol C Tables 4.2.6.8 and 6.1.1.4'

loop_
_geom_angle_atom_site_label_1
_geom_angle_atom_site_label_2
_geom_angle_atom_site_label_3
_geom_angle
N4 N2 C3 110.0(6)
N4 N2 RE1 132.9(5)
C3 N2 RE1 117.1(5)
N3A N1A C4A 109.9(6)
N3A N1A RE2 130.6(5)
C4A N1A RE2 119.2(5)
N2A N4A N6A 105.4(6)
C2A C4A N1A 108.6(7)
C2A C4A C3A 137.1(7)
N1A C4A C3A 114.3(7)
C4A C2A N5A 104.6(7)
N1A N3A N5A 105.5(6)
C1A C3A N2A 106.8(7)
C1A C3A C4A 137.6(7)
N2A C3A C4A 115.6(6)
N4A N2A C3A 111.1(6)
N4A N2A RE2 131.8(5)
C3A N2A RE2 116.8(5)
N4 N6 C1 112.6(6)
N4 N6 C5 119.9(6)
C1 N6 C5 127.3(6)
N3 N1 C4 109.7(6)
N3 N1 RE1 132.8(5)
C4 N1 RE1 117.5(5)
C1 C3 N2 107.4(6)
C1 C3 C4 137.6(6)
N2 C3 C4 115.0(6)
N4A N6A C1A 111.1(6)
N4A N6A C5A 118.5(6)
C1A N6A C5A 130.4(7)
N1 N3 N5 106.5(6)
N2 N4 N6 105.8(6)
N3A N5A C2A 111.4(6)
N3A N5A C7A 119.3(7)
C2A N5A C7A 129.4(7)
N1 C4 C2 108.2(6)
N1 C4 C3 116.2(6)
C2 C4 C3 135.6(7)
N3 N5 C2 111.6(6)
N3 N5 C7 119.9(6)
C2 N5 C7 128.3(6)
N6 C5 C6 112.6(6)
O100 C100 RE1 178.8(7)
O300 C300 RE1 177.2(7)
O200 C200 RE1 175.9(7)
N5 C2 C4 104.1(6)
N6 C1 C3 104.1(6)
N6A C1A C3A 105.7(7)
O600 C600 RE2 177.8(8)
O400 C400 RE2 176.6(7)
O500 C500 RE2 177.1(7)
N5A C7A C8A 114.0(8)
C6A C5A N6A 114.0(7)
N5 C7 C8 114.0(7)
CL10 C10 CL11 111.8(7)
C300 RE1 C200 88.1(3)
C300 RE1 C100 88.9(3)
C200 RE1 C100 88.3(3)
C300 RE1 N1 91.4(3)
C200 RE1 N1 99.2(3)
C100 RE1 N1 172.5(3)
C300 RE1 N2 93.2(3)
C200 RE1 N2 173.2(3)
C100 RE1 N2 98.3(3)
N1 RE1 N2 74.2(2)
C300 RE1 CL1 175.2(2)
C200 RE1 CL1 95.2(2)
C100 RE1 CL1 94.6(2)
N1 RE1 CL1 84.71(14)
N2 RE1 CL1 83.10(15)
C500 RE2 C400 91.3(4)
C500 RE2 C600 87.9(3)
C400 RE2 C600 90.8(3)
C500 RE2 N1A 95.1(3)
C400 RE2 N1A 170.2(2)
C600 RE2 N1A 96.8(3)
C500 RE2 N2A 168.4(3)
C400 RE2 N2A 100.2(3)
C600 RE2 N2A 90.2(3)
N1A RE2 N2A 73.8(2)
C500 RE2 CL2 97.1(2)
C400 RE2 CL2 89.5(2)
C600 RE2 CL2 175.0(2)
N1A RE2 CL2 82.39(15)
N2A RE2 CL2 84.81(14)

loop_
_geom_bond_atom_site_label_1
_geom_bond_atom_site_label_2
_geom_bond_distance
CL2 RE2 2.4951(17)
CL1 RE1 2.4953(17)
N2 N4 1.304(8)
N2 C3 1.378(9)
N2 RE1 2.181(6)
N1A N3A 1.322(8)
N1A C4A 1.356(9)
N1A RE2 2.152(6)
N4A N2A 1.315(8)
N4A N6A 1.352(8)
C4A C2A 1.347(10)
C4A C3A 1.448(10)
C2A N5A 1.362(10)
N3A N5A 1.346(9)
C3A C1A 1.359(10)
C3A N2A 1.369(9)
N2A RE2 2.182(6)
N6 N4 1.340(8)
N6 C1 1.346(9)
N6 C5 1.463(9)
N1 N3 1.316(8)
N1 C4 1.354(9)
N1 RE1 2.179(6)
C3 C1 1.370(9)
C3 C4 1.451(10)
N6A C1A 1.359(9)
N6A C5A 1.472(9)
N3 N5 1.336(8)
N5A C7A 1.450(10)
C4 C2 1.373(10)
O100 C100 1.141(9)
N5 C2 1.356(9)
N5 C7 1.467(9)
C5 C6 1.520(10)
C100 RE1 1.926(7)
C300 O300 1.154(8)
C300 RE1 1.900(7)
O200 C200 1.154(9)
C200 RE1 1.911(7)
O400 C400 1.154(10)
O500 C500 1.157(9)
O600 C600 1.132(9)
C600 RE2 1.922(7)
C400 RE2 1.915(9)
C500 RE2 1.905(8)
C7A C8A 1.499(8)
C5A C6A 1.470(11)
C7 C8 1.470(13)
CL10 C10 1.746(11)
CL11 C10 1.754(11)
